data_2000767
loop_
_publ_author_name
'Friesen, R. W.'
'Kolaczewska, A. E.'
'Lough, A. J.'

_publ_section_title
;
 <i>trans</i>-5-(<i>n</i>-Heptyl)-4-(1-iodovinyl)-2-oxazolidinone and
 <i>syn</i>-[4-cyclohexyl-2-iodo-3-(<i>N</i>-tosylamino)-1-buten-4-yl]
 acetate
;
_journal_issue 7
_journal_name_full 'Acta Crystallographica Section C'
_journal_page_first 1275
_journal_page_last 1279
_journal_paper_doi 10.1107/S0108270191014130
_journal_volume 48
_journal_year 1992
_chemical_formula_sum 'C19 H26 I N O4 S'
_chemical_formula_weight 491.4
_symmetry_cell_setting monoclinic
_symmetry_space_group_name_Hall '-P 2yab'
_symmetry_space_group_name_H-M 'P 1 21/a 1'
_cell_angle_alpha 90
_cell_angle_beta 112.75(3)
_cell_angle_gamma 90
_cell_formula_units_Z 4
_cell_length_a 12.233(3)
_cell_length_b 13.733(3)
_cell_length_c 14.169(6)
_cell_volume 2195.1(13)
_diffrn_radiation_type Mo
_diffrn_radiation_wavelength 0.71073
_exptl_absorpt_coefficient_mu 1.55
_exptl_crystal_density_diffrn 1.49
_exptl_crystal_F_000 992
_cod_data_source_file cd0061.cif
_cod_data_source_block cd0061b
_cod_depositor_comments
;
 Marking atom disorder assemblies after consulting the original publication.
 Atoms 'I' and 'I'' were marked as belonging to the disorder groups '1' and '2'
 of the disorder assembly 'A' with the occupancies of 0.775 and 0.225
 accordingly. Atoms 'H27A', H27B', 'H27C' and 'H27D', 'H27E', 'H27F' were
 marked as belonging to the disorder groups '1' and '2' of the disorder
 assembly 'B' with the occupancies of 0.5 accordingly. Atoms 'H11A', H11B',
 'H11C' and 'H11D', 'H11E', 'H11F' were marked as belonging to the disorder
 groups '1' and '2' of the disorder assembly 'C' with the occupancies of 0.5
 accordingly.

 Antanas Vaitkus,
 2017-01-19

 Adding the _atom_site_type_symbol data item.

 Antanas Vaitkus,
 2017-01-19
;
_cod_original_cell_volume 2195.1
_cod_original_formula_sum 'C19 H26 I1 N1 O4 S1'
_cod_database_code 2000767

loop_
_atom_site_label
_atom_site_type_symbol
_atom_site_fract_x
_atom_site_fract_y
_atom_site_fract_z
_atom_site_U_iso_or_equiv
_atom_site_occupancy
_atom_site_disorder_assembly
_atom_site_disorder_group
I I .23372(11) .20237(7) .33993(9) .1111(9) 0.775 A 1
S S .1668(2) .41379(17) .0277(2) .0557(17) 1 . .
O1 O .2919(5) .3988(4) .0611(4) .065(4) 1 . .
O2 O .1110(5) .4900(4) -.0448(4) .063(4) 1 . .
O3 O .0919(7) .4977(5) .2896(5) .076(5) 1 . .
O4 O .1034(11) .4499(8) .4394(9) .181(11) 1 . .
N N .1392(6) .4384(4) .1273(5) .053(5) 1 . .
C1 C .0221(14) .2794(15) .1890(14) .074(8) 1 . .
C2 C .1343(14) .2976(8) .2368(8) .107(10) 1 . .
C3 C .2008(8) .3928(6) .2255(7) .062(7) 1 . .
C4 C .2106(9) .4672(7) .3101(7) .064(7) 1 . .
C5 C .2842(10) .5582(8) .3132(8) .075(8) 1 . .
C6 C .2737(11) .6334(8) .3857(9) .117(11) 1 . .
C7 C .3495(15) .7222(9) .3947(11) .144(14) 1 . .
C8 C .4766(15) .6944(12) .4275(11) .145(15) 1 . .
C9 C .4901(13) .6216(12) .3565(13) .158(16) 1 . .
C10 C .4117(11) .5323(9) .3416(9) .114(11) 1 . .
C11 C .0403(13) .4864(11) .3582(14) .119(14) 1 . .
C12 C -.0692(12) .5212(9) .3270(10) .156(14) 1 . .
C21 C .0955(8) .3040(6) -.0250(6) .051(6) 1 . .
C22 C -.0255(9) .3020(7) -.0740(8) .073(8) 1 . .
C23 C -.0815(8) .2150(8) -.1112(7) .075(8) 1 . .
C24 C -.0199(11) .1305(7) -.1013(8) .075(8) 1 . .
C25 C .1022(11) .1338(7) -.0553(9) .094(9) 1 . .
C26 C .1587(9) .2204(7) -.0146(7) .070(7) 1 . .
C27 C -.0786(9) .0383(7) -.1433(9) .128(11) 1 . .
I' I .0167(4) .2593(4) .2257(5) .103(4) 0.225 A 2
HN H .0796 .4851 .1213 ? 1 . .
H3 H .2780 .3735 .2318 ? 1 . .
H4 H .2500 .4361 .3743 ? 1 . .
H5 H .2536 .5855 .2464 ? 1 . .
H61 H .1932 .6535 .3625 ? 1 . .
H62 H .2966 .6046 .4515 ? 1 . .
H71 H .3410 .7654 .4438 ? 1 . .
H72 H .3244 .7538 .3301 ? 1 . .
H81 H .5036 .6673 .4944 ? 1 . .
H82 H .5222 .7505 .4280 ? 1 . .
H91 H .4706 .6520 .2917 ? 1 . .
H92 H .5704 .6010 .3819 ? 1 . .
H101 H .4383 .4964 .4037 ? 1 . .
H102 H .4185 .4931 .2888 ? 1 . .
H121 H -.0227 .3136 .1279 ? 1 . .
H122 H -.0171 .2381 .2199 ? 1 . .
H22 H -.0704 .3601 -.0821 ? 1 . .
H23 H -.1654 .2139 -.1447 ? 1 . .
H25 H .1475 .0767 -.0516 ? 1 . .
H26 H .2434 .2215 .0211 ? 1 . .
H27A H -.0826 .0257 -.2104 ? 0.5 B 1
H27B H -.0400 -.0165 -.1036 ? 0.5 B 1
H27C H -.1581 .0356 -.1479 ? 0.5 B 1
H27D H -.1046 .0041 -.0975 ? 0.5 B 2
H27E H -.0290 -.0057 -.1600 ? 0.5 B 2
H27F H -.1471 .0464 -.2044 ? 0.5 B 2
H11A H -.1065 .5076 .3731 ? 0.5 C 1
H11B H -.0726 .5899 .3186 ? 0.5 C 1
H11C H -.1203 .4954 .2629 ? 0.5 C 1
H11D H -.0794 .5666 .3735 ? 0.5 C 2
H11E H -.0932 .5543 .2633 ? 0.5 C 2
H11F H -.1269 .4720 .3179 ? 0.5 C 2

loop_
_geom_bond_atom_site_label_1
_geom_bond_atom_site_label_2
_geom_bond_distance
I C2 1.987(12)
S O1 1.432(7)
S O2 1.440(6)
S N 1.609(8)
S C21 1.757(9)
O3 C4 1.428(15)
O3 C11 1.36(2)
O4 C11 1.22(2)
N C3 1.444(11)
C1 C2 1.30(2)
C2 C3 1.581(16)
C2 I' 1.483(18)
C3 C4 1.544(13)
C4 C5 1.532(15)
C5 C6 1.497(16)
C5 C10 1.495(19)
C6 C7 1.51(2)
C7 C8 1.49(3)
C8 C9 1.47(2)
C9 C10 1.52(2)
C11 C12 1.33(2)
C21 C22 1.371(15)
C21 C26 1.360(14)
C22 C23 1.376(15)
C23 C24 1.361(16)
C24 C25 1.38(2)
C24 C27 1.464(14)
C25 C26 1.385(15)
